data_7063220
loop_
_publ_author_name
'Biswas, Subhamoy'
'Bora, Surjya Kumar'
'Arandhara, Pallav Jyoti'
'Saikia, Anil K.'

_publ_section_title
;
 Regioselective synthesis of spiro quinazolinones via sequential
 hydroalkoxylation and intramolecular amide-cyclization of alkynol ureas
;
_journal_issue 23
_journal_name_full 'New Journal of Chemistry'
_journal_page_first 10756
_journal_page_last 10761
_journal_paper_doi 10.1039/D4NJ01745E
_journal_volume 48
_journal_year 2024
_chemical_formula_sum 'C18 H18 N2 O2'
_chemical_formula_weight 294.34
_space_group_crystal_system monoclinic
_space_group_IT_number 14
_space_group_name_Hall '-P 2yn'
_space_group_name_H-M_alt 'P 1 21/n 1'
_atom_sites_solution_hydrogens geom
_audit_creation_method SHELXL-2019/1
_audit_update_record
;
2024-02-20 deposited with the CCDC.	2024-05-15 downloaded from the CCDC.
;
_cell_angle_alpha 90
_cell_angle_beta 98.222(2)
_cell_angle_gamma 90
_cell_formula_units_Z 4
_cell_length_a 12.5261(6)
_cell_length_b 7.3772(4)
_cell_length_c 16.8208(9)
_cell_measurement_reflns_used 8977
_cell_measurement_temperature 297(2)
_cell_measurement_theta_max 25.02
_cell_measurement_theta_min 2.18
_cell_volume 1538.39(14)
_computing_structure_refinement 'SHELXL-2019/1 (Sheldrick, 2019)'
_diffrn_ambient_temperature 297(2)
_diffrn_measured_fraction_theta_full 0.999
_diffrn_measured_fraction_theta_max 0.999
_diffrn_measurement_device_type 'Bruker APEX-II CCD'
_diffrn_measurement_method '\f and \w scans'
_diffrn_radiation_type MoK\a
_diffrn_radiation_wavelength 0.71073
_diffrn_reflns_av_R_equivalents 0.0527
_diffrn_reflns_av_unetI/netI 0.0323
_diffrn_reflns_Laue_measured_fraction_full 0.999
_diffrn_reflns_Laue_measured_fraction_max 0.999
_diffrn_reflns_limit_h_max 14
_diffrn_reflns_limit_h_min -14
_diffrn_reflns_limit_k_max 8
_diffrn_reflns_limit_k_min -8
_diffrn_reflns_limit_l_max 20
_diffrn_reflns_limit_l_min -20
_diffrn_reflns_number 32704
_diffrn_reflns_point_group_measured_fraction_full 0.999
_diffrn_reflns_point_group_measured_fraction_max 0.999
_diffrn_reflns_theta_full 25.044
_diffrn_reflns_theta_max 25.044
_diffrn_reflns_theta_min 1.903
_exptl_absorpt_coefficient_mu 0.084
_exptl_absorpt_correction_type none
_exptl_crystal_colour colorless
_exptl_crystal_density_diffrn 1.271
_exptl_crystal_description block
_exptl_crystal_F_000 624
_refine_diff_density_max 0.145
_refine_diff_density_min -0.171
_refine_diff_density_rms 0.037
_refine_ls_extinction_method none
_refine_ls_goodness_of_fit_ref 1.189
_refine_ls_hydrogen_treatment constr
_refine_ls_matrix_type full
_refine_ls_number_parameters 200
_refine_ls_number_reflns 2718
_refine_ls_number_restraints 0
_refine_ls_restrained_S_all 1.189
_refine_ls_R_factor_all 0.1141
_refine_ls_R_factor_gt 0.0730
_refine_ls_shift/su_max 0.000
_refine_ls_shift/su_mean 0.000
_refine_ls_structure_factor_coef Fsqd
_refine_ls_weighting_details 'w=1/[\s^2^(Fo^2^)+(0.0326P)^2^+1.1298P] where P=(Fo^2^+2Fc^2^)/3'
_refine_ls_weighting_scheme calc
_refine_ls_wR_factor_gt 0.1298
_refine_ls_wR_factor_ref 0.1506
_reflns_Friedel_coverage 0.000
_reflns_number_gt 1849
_reflns_number_total 2718
_reflns_threshold_expression 'I > 2\s(I)'
_cod_data_source_file d4nj01745e2.cif
_cod_data_source_block SB_C_210_0m_a
_cod_depositor_comments 'Adding full bibliography for 7063220.cif.'
_cod_original_sg_symbol_H-M 'P 21/n'
_cod_database_code 7063220
_shelx_shelxl_version_number 2019/1
_shelx_space_group_comment
;
The symmetry employed for this shelxl refinement is uniquely defined
by the following loop, which should always be used as a source of
symmetry information in preference to the above space-group names.
They are only intended as comments.
;

loop_
_space_group_symop_operation_xyz
'x, y, z'
'-x+1/2, y+1/2, -z+1/2'
'-x, -y, -z'
'x-1/2, -y-1/2, z-1/2'

loop_
_atom_site_label
_atom_site_type_symbol
_atom_site_fract_x
_atom_site_fract_y
_atom_site_fract_z
_atom_site_U_iso_or_equiv
_atom_site_adp_type
_atom_site_occupancy
_atom_site_site_symmetry_order
_atom_site_calc_flag
_atom_site_refinement_flags_posn
_atom_site_refinement_flags_adp
_atom_site_refinement_flags_occupancy
_atom_site_disorder_assembly
_atom_site_disorder_group
O1 O 0.59964(17) 0.1764(3) 0.50100(12) 0.0653(6) Uani 1 1 d . . . . .
O2 O 0.63626(17) 0.3428(3) 0.25152(12) 0.0676(6) Uani 1 1 d . . . . .
N1 N 0.4844(2) 0.0721(3) 0.39561(15) 0.0620(7) Uani 1 1 d . . . . .
H1 H 0.466185 -0.014856 0.424967 0.074 Uiso 1 1 calc R U . . .
N2 N 0.58983(18) 0.3250(3) 0.38235(13) 0.0506(6) Uani 1 1 d . . . . .
C1 C 0.4643(2) 0.2157(4) 0.26703(17) 0.0523(7) Uani 1 1 d . . . . .
C2 C 0.4144(3) 0.2181(5) 0.18741(19) 0.0706(9) Uani 1 1 d . . . . .
H00E H 0.435132 0.305088 0.152602 0.085 Uiso 1 1 calc R U . . .
C3 C 0.3357(3) 0.0955(5) 0.1590(2) 0.0793(11) Uani 1 1 d . . . . .
H3 H 0.303039 0.100151 0.105828 0.095 Uiso 1 1 calc R U . . .
C4 C 0.3055(3) -0.0342(5) 0.2101(2) 0.0760(10) Uani 1 1 d . . . . .
H4 H 0.251779 -0.117037 0.191341 0.091 Uiso 1 1 calc R U . . .
C5 C 0.3540(3) -0.0426(4) 0.2885(2) 0.0646(9) Uani 1 1 d . . . . .
H00C H 0.333328 -0.131024 0.322682 0.078 Uiso 1 1 calc R U . . .
C6 C 0.4340(2) 0.0814(4) 0.31679(18) 0.0516(7) Uani 1 1 d . . . . .
C7 C 0.5599(2) 0.1896(4) 0.42954(18) 0.0521(7) Uani 1 1 d . . . . .
C8 C 0.5473(2) 0.3564(4) 0.29656(17) 0.0511(7) Uani 1 1 d . . . . .
C9 C 0.5062(2) 0.5499(4) 0.28219(19) 0.0610(8) Uani 1 1 d . . . . .
H9 H 0.442350 0.551847 0.242038 0.073 Uiso 1 1 calc R U . . .
H00B H 0.488127 0.602042 0.331513 0.073 Uiso 1 1 calc R U . . .
C10 C 0.5964(3) 0.6546(5) 0.2533(2) 0.0858(11) Uani 1 1 d . . . . .
H10 H 0.568554 0.748524 0.215625 0.103 Uiso 1 1 calc R U . . .
H00L H 0.642920 0.709530 0.297904 0.103 Uiso 1 1 calc R U . . .
C11 C 0.6551(3) 0.5129(6) 0.2134(2) 0.0917(12) Uani 1 1 d . . . . .
H00M H 0.628159 0.507728 0.156452 0.110 Uiso 1 1 calc R U . . .
H00N H 0.731640 0.539778 0.219992 0.110 Uiso 1 1 calc R U . . .
C12 C 0.6694(2) 0.4514(4) 0.41993(16) 0.0502(7) Uani 1 1 d . . . . .
C13 C 0.6386(3) 0.5946(4) 0.46380(19) 0.0651(9) Uani 1 1 d . . . . .
H00D H 0.566758 0.607348 0.471108 0.078 Uiso 1 1 calc R U . . .
C14 C 0.7140(3) 0.7192(5) 0.4969(2) 0.0797(11) Uani 1 1 d . . . . .
H00G H 0.692275 0.816192 0.526073 0.096 Uiso 1 1 calc R U . . .
C15 C 0.8208(3) 0.7028(5) 0.4878(2) 0.0813(11) Uani 1 1 d . . . . .
C16 C 0.8495(3) 0.5599(6) 0.4444(2) 0.0875(12) Uani 1 1 d . . . . .
H16 H 0.921254 0.547257 0.436896 0.105 Uiso 1 1 calc R U . . .
C17 C 0.7754(3) 0.4334(5) 0.41113(19) 0.0699(10) Uani 1 1 d . . . . .
H00F H 0.797641 0.335649 0.382678 0.084 Uiso 1 1 calc R U . . .
C18 C 0.9024(4) 0.8398(7) 0.5266(3) 0.136(2) Uani 1 1 d . . . . .
H00O H 0.964654 0.838906 0.499311 0.204 Uiso 1 1 calc R U . . .
H00P H 0.923436 0.808652 0.582025 0.204 Uiso 1 1 calc R U . . .
H00Q H 0.870657 0.958510 0.522990 0.204 Uiso 1 1 calc R U . . .

loop_
_atom_site_aniso_label
_atom_site_aniso_U_11
_atom_site_aniso_U_22
_atom_site_aniso_U_33
_atom_site_aniso_U_23
_atom_site_aniso_U_13
_atom_site_aniso_U_12
O1 0.0781(15) 0.0606(14) 0.0537(13) 0.0134(11) -0.0029(11) -0.0143(12)
O2 0.0688(14) 0.0705(15) 0.0665(14) 0.0045(12) 0.0200(11) 0.0004(12)
N1 0.0706(17) 0.0525(16) 0.0596(16) 0.0157(13) -0.0020(13) -0.0170(14)
N2 0.0583(15) 0.0448(14) 0.0487(14) 0.0033(11) 0.0072(11) -0.0061(12)
C1 0.0540(18) 0.0476(18) 0.0548(18) 0.0003(14) 0.0056(14) 0.0036(15)
C2 0.085(2) 0.067(2) 0.059(2) 0.0030(17) 0.0059(18) -0.008(2)
C3 0.087(3) 0.082(3) 0.063(2) -0.005(2) -0.0077(19) -0.005(2)
C4 0.071(2) 0.070(2) 0.083(3) -0.017(2) -0.002(2) -0.009(2)
C5 0.066(2) 0.0521(19) 0.075(2) 0.0007(17) 0.0071(18) -0.0083(17)
C6 0.0529(18) 0.0422(17) 0.0591(19) 0.0011(14) 0.0060(15) 0.0029(14)
C7 0.0566(19) 0.0417(17) 0.0579(19) 0.0076(15) 0.0079(15) -0.0004(15)
C8 0.0525(18) 0.0526(18) 0.0494(17) 0.0057(14) 0.0120(14) -0.0002(15)
C9 0.065(2) 0.0545(19) 0.0619(19) 0.0095(16) 0.0035(16) 0.0023(16)
C10 0.099(3) 0.070(2) 0.090(3) 0.029(2) 0.017(2) -0.005(2)
C11 0.100(3) 0.093(3) 0.088(3) 0.020(2) 0.036(2) -0.015(3)
C12 0.0583(19) 0.0458(17) 0.0475(16) 0.0044(14) 0.0111(14) -0.0059(15)
C13 0.069(2) 0.057(2) 0.073(2) -0.0059(17) 0.0217(17) -0.0047(18)
C14 0.114(3) 0.055(2) 0.072(2) -0.0125(18) 0.018(2) -0.013(2)
C15 0.096(3) 0.083(3) 0.064(2) -0.003(2) 0.007(2) -0.036(2)
C16 0.065(2) 0.120(3) 0.078(2) -0.016(3) 0.0108(19) -0.026(2)
C17 0.061(2) 0.081(2) 0.068(2) -0.0185(19) 0.0108(17) -0.0023(19)
C18 0.157(5) 0.135(4) 0.111(4) -0.022(3) 0.003(3) -0.088(4)

loop_
_atom_type_symbol
_atom_type_description
_atom_type_scat_dispersion_real
_atom_type_scat_dispersion_imag
_atom_type_scat_source
C C 0.0033 0.0016 'International Tables Vol C Tables 4.2.6.8 and 6.1.1.4'
H H 0.0000 0.0000 'International Tables Vol C Tables 4.2.6.8 and 6.1.1.4'
N N 0.0061 0.0033 'International Tables Vol C Tables 4.2.6.8 and 6.1.1.4'
O O 0.0106 0.0060 'International Tables Vol C Tables 4.2.6.8 and 6.1.1.4'

loop_
_geom_angle_atom_site_label_1
_geom_angle_atom_site_label_2
_geom_angle_atom_site_label_3
_geom_angle
_geom_angle_site_symmetry_1
_geom_angle_site_symmetry_3
_geom_angle_publ_flag
C8 O2 C11 111.2(2) . . ?
C7 N1 C6 124.7(3) . . ?
C7 N2 C12 116.7(2) . . ?
C7 N2 C8 126.3(2) . . ?
C12 N2 C8 117.1(2) . . ?
C6 C1 C2 117.8(3) . . ?
C6 C1 C8 122.1(3) . . ?
C2 C1 C8 120.2(3) . . ?
C3 C2 C1 121.7(3) . . ?
C2 C3 C4 119.3(3) . . ?
C5 C4 C3 120.6(3) . . ?
C4 C5 C6 119.8(3) . . ?
C1 C6 N1 119.1(3) . . ?
C1 C6 C5 120.7(3) . . ?
N1 C6 C5 120.1(3) . . ?
O1 C7 N1 121.4(3) . . ?
O1 C7 N2 121.2(3) . . ?
N1 C7 N2 117.4(3) . . ?
O2 C8 N2 107.7(2) . . ?
O2 C8 C1 109.2(2) . . ?
N2 C8 C1 110.4(2) . . ?
O2 C8 C9 104.6(2) . . ?
N2 C8 C9 111.5(2) . . ?
C1 C8 C9 113.1(2) . . ?
C10 C9 C8 106.2(3) . . ?
C11 C10 C9 103.1(3) . . ?
O2 C11 C10 106.7(3) . . ?
C17 C12 C13 119.0(3) . . ?
C17 C12 N2 120.8(3) . . ?
C13 C12 N2 120.2(3) . . ?
C12 C13 C14 120.1(3) . . ?
C15 C14 C13 121.2(3) . . ?
C16 C15 C14 117.7(3) . . ?
C16 C15 C18 122.3(4) . . ?
C14 C15 C18 120.0(4) . . ?
C15 C16 C17 121.9(4) . . ?
C12 C17 C16 120.0(3) . . ?

loop_
_geom_bond_atom_site_label_1
_geom_bond_atom_site_label_2
_geom_bond_distance
_geom_bond_site_symmetry_2
_geom_bond_publ_flag
O1 C7 1.237(3) . ?
O2 C8 1.438(3) . ?
O2 C11 1.444(4) . ?
N1 C7 1.348(4) . ?
N1 C6 1.386(4) . ?
N2 C7 1.362(3) . ?
N2 C12 1.443(3) . ?
N2 C8 1.483(3) . ?
C1 C6 1.385(4) . ?
C1 C2 1.394(4) . ?
C1 C8 1.503(4) . ?
C2 C3 1.373(5) . ?
C3 C4 1.374(5) . ?
C4 C5 1.373(4) . ?
C5 C6 1.390(4) . ?
C8 C9 1.525(4) . ?
C9 C10 1.505(4) . ?
C10 C11 1.491(5) . ?
C12 C17 1.364(4) . ?
C12 C13 1.375(4) . ?
C13 C14 1.378(5) . ?
C14 C15 1.373(5) . ?
C15 C16 1.360(5) . ?
C15 C18 1.517(5) . ?
C16 C17 1.377(5) . ?
